data_4518847
loop_
_publ_author_name
'Iwaoka, Michio'
'Hiyoshi, Yuta'
'Arai, Shota'
'Ito, Takeru'

_publ_section_title
;
 Synthesis of 4-Selenothreofuranose Derivatives via Pummerer-Type
 Reactions of trans-3,4-Dioxygenated Tetrahydroselenophenes Mediated by a
 Selenonium Intermediate
;
_journal_name_full 'ACS Omega'
_journal_paper_doi 10.1021/acsomega.1c02160
_journal_year 2021
_chemical_formula_moiety 'C10 H15 N O5 Se'
_chemical_formula_sum 'C10 H15 N O5 Se'
_chemical_formula_weight 308.19
_chemical_name_common 10a
_chemical_name_systematic '(3R,4R/3S,4S)-2-Acetamidotetrahydroselenophene-3,4-diyl diacetate'
_space_group_crystal_system orthorhombic
_space_group_IT_number 61
_space_group_name_Hall '-P 2ac 2ab'
_space_group_name_H-M_alt 'P b c a'
_atom_sites_solution_hydrogens geom
_atom_sites_solution_primary direct
_atom_sites_solution_secondary difmap
_audit_update_record
;
2020-11-24 deposited with the CCDC.	2021-04-24 downloaded from the CCDC.
;
_cell_angle_alpha 90.0000
_cell_angle_beta 90.0000
_cell_angle_gamma 90.0000
_cell_formula_units_Z 8
_cell_length_a 8.5156(4)
_cell_length_b 14.6400(4)
_cell_length_c 20.2074(5)
_cell_measurement_reflns_used 3465
_cell_measurement_temperature 100
_cell_measurement_theta_max 73.82
_cell_measurement_theta_min 6.39
_cell_volume 2519.22(15)
_computing_cell_refinement 'CrysAlisPro 1.171.39.20a (Rigaku OD, 2015)'
_computing_data_collection 'CrysAlisPro 1.171.39.20a (Rigaku OD, 2015)'
_computing_data_reduction 'CrysAlisPro 1.171.39.20a (Rigaku OD, 2015)'
_computing_molecular_graphics 'CrystalStructure 4.3'
_computing_publication_material 'CrystalStructure 4.3 (Rigaku, 2019)'
_computing_structure_refinement 'SHELXL Version 2018/3 (Sheldrick, 2008)'
_computing_structure_solution 'SHELXT Version 2014/5 (Sheldrick, 2014)'
_diffrn_ambient_temperature 100
_diffrn_detector_area_resol_mean 5.811
_diffrn_measured_fraction_theta_full 0.996
_diffrn_measured_fraction_theta_max 0.968
_diffrn_measurement_device_type 'Rigaku XtaLAB P200'
_diffrn_measurement_method \w
_diffrn_radiation_type 'Cu K\a'
_diffrn_radiation_wavelength 1.54187
_diffrn_reflns_av_R_equivalents 0.0481
_diffrn_reflns_av_unetI/netI 0.0680
_diffrn_reflns_Laue_measured_fraction_full 0.996
_diffrn_reflns_Laue_measured_fraction_max 0.968
_diffrn_reflns_limit_h_max 10
_diffrn_reflns_limit_h_min -10
_diffrn_reflns_limit_k_max 17
_diffrn_reflns_limit_k_min -16
_diffrn_reflns_limit_l_max 25
_diffrn_reflns_limit_l_min -24
_diffrn_reflns_number 9491
_diffrn_reflns_point_group_measured_fraction_full 0.996
_diffrn_reflns_point_group_measured_fraction_max 0.968
_diffrn_reflns_theta_full 67.687
_diffrn_reflns_theta_max 74.638
_diffrn_reflns_theta_min 4.376
_diffrn_standards_number 0
_exptl_absorpt_coefficient_mu 4.159
_exptl_absorpt_correction_T_max 1.000
_exptl_absorpt_correction_T_min 0.387
_exptl_absorpt_correction_type multi-scan
_exptl_absorpt_process_details
;
CrysAlisPro 1.171.39.20a (Rigaku Oxford Diffraction, 2015)
Empirical absorption correction using spherical harmonics,
 implemented in SCALE3 ABSPACK scaling algorithm.
;
_exptl_crystal_colour colorless
_exptl_crystal_density_diffrn 1.625
_exptl_crystal_density_method 'not measured'
_exptl_crystal_description plate
_exptl_crystal_F_000 1248.00
_exptl_crystal_size_max 0.200
_exptl_crystal_size_mid 0.100
_exptl_crystal_size_min 0.020
_refine_diff_density_max 1.73
_refine_diff_density_min -0.98
_refine_ls_extinction_method none
_refine_ls_goodness_of_fit_ref 1.106
_refine_ls_hydrogen_treatment constr
_refine_ls_number_parameters 192
_refine_ls_number_reflns 2501
_refine_ls_number_restraints 4
_refine_ls_R_factor_all 0.0743
_refine_ls_R_factor_gt 0.0671
_refine_ls_shift/su_max 0.001
_refine_ls_structure_factor_coef Fsqd
_refine_ls_weighting_details 'w = 1/[\s^2^(Fo^2^)+(0.0521P)^2^+13.5438P] where P=(Fo^2^+2Fc^2^)/3'
_refine_ls_weighting_scheme calc
_refine_ls_wR_factor_gt 0.1695
_refine_ls_wR_factor_ref 0.1775
_reflns_Friedel_coverage 0.000
_reflns_number_gt 2201
_reflns_number_total 2501
_reflns_threshold_expression F^2^>2.0\s(F^2^)
_cod_data_source_file 2046026.cif
_cod_data_source_block xcalibur
_cod_database_code 4518847

loop_
_space_group_symop_id
_space_group_symop_operation_xyz
1 +X,+Y,+Z
2 1/2+X,1/2-Y,-Z
3 -X,1/2+Y,1/2-Z
4 1/2-X,-Y,1/2+Z
5 -X,-Y,-Z
6 -1/2-X,-1/2+Y,+Z
7 +X,-1/2-Y,-1/2+Z
8 -1/2+X,+Y,-1/2-Z

loop_
_atom_site_label
_atom_site_type_symbol
_atom_site_fract_x
_atom_site_fract_y
_atom_site_fract_z
_atom_site_U_iso_or_equiv
_atom_site_adp_type
_atom_site_occupancy
_atom_site_site_symmetry_order
_atom_site_calc_flag
_atom_site_refinement_flags_posn
_atom_site_refinement_flags_adp
_atom_site_refinement_flags_occupancy
_atom_site_disorder_assembly
_atom_site_disorder_group
Se1 Se 0.65049(7) 0.47576(4) 0.70144(3) 0.0386(3) Uani 1 1 d . . . . .
O1 O 0.6693(5) 0.6341(3) 0.58766(19) 0.0380(9) Uani 1 1 d . . . . .
O2A O 0.6991(8) 0.6075(6) 0.4771(3) 0.063(2) Uani 0.758(8) 1 d . . P A 1
O2B O 0.627(2) 0.7888(11) 0.5978(8) 0.042(5) Uani 0.242(8) 1 d . . P A 2
O3A O 0.3012(6) 0.5384(4) 0.6452(3) 0.0307(16) Uiso 0.679(15) 1 d D U P A 1
O4A O 0.2000(11) 0.5936(7) 0.5453(5) 0.067(3) Uiso 0.679(15) 1 d D U P A 1
O3B O 0.3171(14) 0.5058(10) 0.6213(7) 0.039(4) Uiso 0.321(15) 1 d D U P A 2
O4B O 0.1964(12) 0.6192(8) 0.5637(6) 0.021(3) Uiso 0.321(15) 1 d D U P A 2
O5 O 0.4414(5) 0.7041(3) 0.80998(19) 0.0403(9) Uani 1 1 d . . . . .
N11 N 0.6192(6) 0.6643(3) 0.7315(2) 0.0385(11) Uani 1 1 d . . . . .
H11 H 0.708991 0.677555 0.712233 0.046 Uiso 1 1 calc R U . . .
C1 C 0.6002(9) 0.4670(5) 0.6066(3) 0.0527(16) Uani 1 1 d . . . . .
H1A H 0.693607 0.448317 0.580765 0.063 Uiso 0.679(15) 1 calc R U P A 1
H1B H 0.514826 0.422386 0.598853 0.063 Uiso 0.679(15) 1 calc R U P A 1
H1C H 0.690805 0.486777 0.579425 0.063 Uiso 0.321(15) 1 calc R U P A 2
H1D H 0.572972 0.403427 0.594544 0.063 Uiso 0.321(15) 1 calc R U P A 2
C2A C 0.5472(11) 0.5649(6) 0.5872(4) 0.032(2) Uani 0.679(15) 1 d . . P A 1
H2A H 0.490015 0.564592 0.543993 0.038 Uiso 0.679(15) 1 calc R U P A 1
C3A C 0.4410(12) 0.5977(6) 0.6428(4) 0.034(2) Uani 0.679(15) 1 d . . P A 1
H3A H 0.409201 0.662608 0.635109 0.041 Uiso 0.679(15) 1 calc R U P A 1
C2B C 0.470(3) 0.5256(18) 0.5963(10) 0.049(6) Uani 0.321(15) 1 d . . P A 2
H2B H 0.459825 0.534531 0.547471 0.058 Uiso 0.321(15) 1 calc R U P A 2
C3B C 0.526(2) 0.6179(15) 0.6259(10) 0.041(5) Uani 0.321(15) 1 d . . P A 2
H3B H 0.447460 0.666962 0.617204 0.049 Uiso 0.321(15) 1 calc R U P A 2
C4 C 0.5280(7) 0.5894(4) 0.7073(3) 0.0435(14) Uani 1 1 d . . . . .
H4A H 0.445812 0.577905 0.741716 0.052 Uiso 0.679(15) 1 calc R U P A 1
H4B H 0.421885 0.582725 0.728022 0.052 Uiso 0.321(15) 1 calc R U P A 2
C5A C 0.7354(10) 0.6495(6) 0.5257(4) 0.0427(19) Uani 0.758(8) 1 d . . P A 1
C5B C 0.706(3) 0.7272(14) 0.5783(10) 0.032(5) Uani 0.242(8) 1 d . . P A 2
C6 C 0.8567(7) 0.7244(5) 0.5317(3) 0.0470(15) Uani 1 1 d . . . . .
H6A H 0.860733 0.746055 0.577537 0.056 Uiso 0.758(8) 1 calc R U P A 1
H6B H 0.959830 0.700621 0.518848 0.056 Uiso 0.758(8) 1 calc R U P A 1
H6C H 0.828112 0.775239 0.502465 0.056 Uiso 0.758(8) 1 calc R U P A 1
H6D H 0.891477 0.661075 0.526277 0.056 Uiso 0.242(8) 1 calc R U P A 2
H6E H 0.829914 0.750072 0.488309 0.056 Uiso 0.242(8) 1 calc R U P A 2
H6F H 0.941253 0.760490 0.551661 0.056 Uiso 0.242(8) 1 calc R U P A 2
C7 C 0.1865(7) 0.5480(6) 0.5964(4) 0.0560(18) Uani 1 1 d D . . . .
C8 C 0.0466(7) 0.4925(4) 0.6098(3) 0.0429(13) Uani 1 1 d . . . . .
H8A H 0.075125 0.440969 0.638264 0.051 Uiso 1 1 calc R U . . .
H8B H 0.003830 0.469431 0.567951 0.051 Uiso 1 1 calc R U . . .
H8C H -0.032740 0.530066 0.632018 0.051 Uiso 1 1 calc R U . . .
C9 C 0.5703(7) 0.7152(4) 0.7833(3) 0.0360(12) Uani 1 1 d . . . . .
C10 C 0.6813(7) 0.7884(4) 0.8070(3) 0.0414(13) Uani 1 1 d . . . . .
H10A H 0.637614 0.848593 0.796582 0.050 Uiso 1 1 calc R U . . .
H10B H 0.782973 0.781234 0.784828 0.050 Uiso 1 1 calc R U . . .
H10C H 0.695575 0.782818 0.854929 0.050 Uiso 1 1 calc R U . . .

loop_
_atom_site_aniso_label
_atom_site_aniso_U_11
_atom_site_aniso_U_22
_atom_site_aniso_U_33
_atom_site_aniso_U_23
_atom_site_aniso_U_13
_atom_site_aniso_U_12
Se1 0.0386(4) 0.0321(4) 0.0451(4) 0.0024(2) -0.0052(2) -0.0007(2)
O1 0.037(2) 0.036(2) 0.041(2) 0.0000(16) 0.0023(16) -0.0068(17)
O2A 0.053(4) 0.092(5) 0.043(3) -0.001(3) 0.001(3) -0.014(4)
O2B 0.055(11) 0.028(8) 0.044(9) 0.002(7) 0.013(8) 0.000(8)
O5 0.035(2) 0.041(2) 0.045(2) -0.0036(17) 0.0049(16) -0.0061(18)
N11 0.041(3) 0.038(3) 0.037(2) -0.0006(19) 0.0060(19) 0.001(2)
C1 0.054(4) 0.056(4) 0.048(3) -0.022(3) -0.006(3) 0.010(3)
C2A 0.032(5) 0.028(4) 0.035(4) -0.003(3) 0.004(3) -0.006(4)
C3A 0.032(5) 0.032(4) 0.039(4) -0.006(3) 0.003(4) -0.004(4)
C2B 0.040(12) 0.061(15) 0.045(11) -0.010(10) -0.004(9) 0.011(12)
C3B 0.022(10) 0.049(12) 0.053(11) 0.002(10) 0.007(8) 0.001(9)
C4 0.040(3) 0.040(3) 0.051(3) -0.011(3) -0.006(3) 0.009(3)
C5A 0.045(4) 0.049(5) 0.034(4) 0.004(3) -0.002(3) 0.004(4)
C5B 0.039(12) 0.024(10) 0.034(11) 0.008(8) 0.005(9) 0.009(9)
C6 0.041(3) 0.049(4) 0.051(3) 0.016(3) 0.002(3) -0.003(3)
C7 0.035(3) 0.074(5) 0.059(4) 0.031(4) -0.007(3) 0.001(3)
C8 0.035(3) 0.046(3) 0.047(3) -0.003(3) -0.006(2) 0.000(3)
C9 0.039(3) 0.031(3) 0.038(3) 0.003(2) -0.001(2) 0.000(2)
C10 0.041(3) 0.034(3) 0.049(3) -0.002(2) 0.004(2) -0.001(3)

loop_
_atom_type_symbol
_atom_type_description
_atom_type_scat_dispersion_real
_atom_type_scat_dispersion_imag
_atom_type_scat_source
C C 0.0181 0.0091
;
International Tables for Crystallography
(Vol. C, Tables 4.2.6.8 and 6.1.1.4)
;
H H 0.0000 0.0000
;
International Tables for Crystallography
(Vol. C, Table 6.1.1.4)
;
O O 0.0492 0.0322
;
International Tables for Crystallography
(Vol. C, Tables 4.2.6.8 and 6.1.1.4)
;
Se Se -0.7943 1.1372
;
International Tables for Crystallography
(Vol. C, Tables 4.2.6.8 and 6.1.1.4)
;
N N 0.0311 0.0180
;
International Tables for Crystallography
(Vol. C, Tables 4.2.6.8 and 6.1.1.4)
;

loop_
_geom_angle_atom_site_label_1
_geom_angle_atom_site_label_2
_geom_angle_atom_site_label_3
_geom_angle
_geom_angle_site_symmetry_1
_geom_angle_site_symmetry_3
_geom_angle_publ_flag
C4 Se1 C1 89.9(3) . . ?
C5A O1 C2A 113.4(5) . . ?
C5B O1 C3B 114.5(12) . . ?
C7 O3A C3A 118.8(6) . . ?
C7 O3B C2B 121.4(13) . . ?
C9 N11 C4 121.4(5) . . ?
C9 N11 H11 119.3 . . ?
C4 N11 H11 119.3 . . ?
C2B C1 Se1 105.9(9) . . ?
C2A C1 Se1 104.4(4) . . ?
C2A C1 H1A 110.9 . . ?
Se1 C1 H1A 110.9 . . ?
C2A C1 H1B 110.9 . . ?
Se1 C1 H1B 110.9 . . ?
H1A C1 H1B 108.9 . . ?
C2B C1 H1C 110.6 . . ?
Se1 C1 H1C 110.6 . . ?
C2B C1 H1D 110.6 . . ?
Se1 C1 H1D 110.6 . . ?
H1C C1 H1D 108.7 . . ?
O1 C2A C3A 101.6(7) . . ?
O1 C2A C1 115.7(7) . . ?
C3A C2A C1 106.2(7) . . ?
O1 C2A H2A 110.9 . . ?
C3A C2A H2A 110.9 . . ?
C1 C2A H2A 110.9 . . ?
O3A C3A C4 108.7(7) . . ?
O3A C3A C2A 108.6(7) . . ?
C4 C3A C2A 108.8(7) . . ?
O3A C3A H3A 110.2 . . ?
C4 C3A H3A 110.2 . . ?
C2A C3A H3A 110.2 . . ?
C1 C2B O3B 123(2) . . ?
C1 C2B C3B 103.3(18) . . ?
O3B C2B C3B 108.8(17) . . ?
C1 C2B H2B 107.1 . . ?
O3B C2B H2B 107.1 . . ?
C3B C2B H2B 107.1 . . ?
O1 C3B C2B 101.3(16) . . ?
O1 C3B C4 123.1(13) . . ?
C2B C3B C4 99.3(16) . . ?
O1 C3B H3B 110.6 . . ?
C2B C3B H3B 110.6 . . ?
C4 C3B H3B 110.6 . . ?
N11 C4 C3A 120.1(6) . . ?
N11 C4 C3B 98.4(9) . . ?
N11 C4 Se1 112.4(4) . . ?
C3A C4 Se1 106.1(4) . . ?
C3B C4 Se1 98.8(7) . . ?
N11 C4 H4A 105.7 . . ?
C3A C4 H4A 105.7 . . ?
Se1 C4 H4A 105.7 . . ?
N11 C4 H4B 115.0 . . ?
C3B C4 H4B 115.0 . . ?
Se1 C4 H4B 115.0 . . ?
O2A C5A O1 123.3(8) . . ?
O2A C5A C6 127.8(7) . . ?
O1 C5A C6 108.9(6) . . ?
O2B C5B O1 124.0(19) . . ?
O2B C5B C6 132.1(18) . . ?
O1 C5B C6 103.6(13) . . ?
C5A C6 H6A 109.5 . . ?
C5A C6 H6B 109.5 . . ?
H6A C6 H6B 109.5 . . ?
C5A C6 H6C 109.5 . . ?
H6A C6 H6C 109.5 . . ?
H6B C6 H6C 109.5 . . ?
C5B C6 H6D 109.5 . . ?
C5B C6 H6E 109.5 . . ?
H6D C6 H6E 109.5 . . ?
C5B C6 H6F 109.5 . . ?
H6D C6 H6F 109.5 . . ?
H6E C6 H6F 109.5 . . ?
O4B C7 O3B 121.4(9) . . ?
O4A C7 O3A 125.5(7) . . ?
O4A C7 C8 121.9(7) . . ?
O4B C7 C8 128.4(7) . . ?
O3B C7 C8 110.0(8) . . ?
O3A C7 C8 112.4(5) . . ?
C7 C8 H8A 109.5 . . ?
C7 C8 H8B 109.5 . . ?
H8A C8 H8B 109.5 . . ?
C7 C8 H8C 109.5 . . ?
H8A C8 H8C 109.5 . . ?
H8B C8 H8C 109.5 . . ?
O5 C9 N11 122.7(5) . . ?
O5 C9 C10 120.8(5) . . ?
N11 C9 C10 116.5(5) . . ?
C9 C10 H10A 109.5 . . ?
C9 C10 H10B 109.5 . . ?
H10A C10 H10B 109.5 . . ?
C9 C10 H10C 109.5 . . ?
H10A C10 H10C 109.5 . . ?
H10B C10 H10C 109.5 . . ?

loop_
_geom_bond_atom_site_label_1
_geom_bond_atom_site_label_2
_geom_bond_distance
_geom_bond_site_symmetry_2
_geom_bond_publ_flag
Se1 C4 1.967(6) . ?
Se1 C1 1.968(6) . ?
O1 C5A 1.391(8) . ?
O1 C5B 1.41(2) . ?
O1 C2A 1.452(11) . ?
O1 C3B 1.46(2) . ?
O2A C5A 1.200(10) . ?
O2B C5B 1.19(3) . ?
O3A C7 1.396(8) . ?
O3A C3A 1.475(12) . ?
O4A C7 1.234(10) . ?
O3B C7 1.369(12) . ?
O3B C2B 1.43(3) . ?
O4B C7 1.236(11) . ?
O5 C9 1.234(7) . ?
N11 C9 1.350(7) . ?
N11 C4 1.431(8) . ?
N11 H11 0.8800 . ?
C1 C2B 1.41(2) . ?
C1 C2A 1.552(11) . ?
C1 H1A 0.9900 . ?
C1 H1B 0.9900 . ?
C1 H1C 0.9900 . ?
C1 H1D 0.9900 . ?
C2A C3A 1.520(12) . ?
C2A H2A 1.0000 . ?
C3A C4 1.504(10) . ?
C3A H3A 1.0000 . ?
C2B C3B 1.55(4) . ?
C2B H2B 1.0000 . ?
C3B C4 1.70(2) . ?
C3B H3B 1.0000 . ?
C4 H4A 1.0000 . ?
C4 H4B 1.0000 . ?
C5A C6 1.511(11) . ?
C5B C6 1.59(2) . ?
C6 H6A 0.9800 . ?
C6 H6B 0.9800 . ?
C6 H6C 0.9800 . ?
C6 H6D 0.9800 . ?
C6 H6E 0.9800 . ?
C6 H6F 0.9800 . ?
C7 C8 1.468(9) . ?
C8 H8A 0.9800 . ?
C8 H8B 0.9800 . ?
C8 H8C 0.9800 . ?
C9 C10 1.506(8) . ?
C10 H10A 0.9800 . ?
C10 H10B 0.9800 . ?
C10 H10C 0.9800 . ?

loop_
_geom_hbond_atom_site_label_D
_geom_hbond_atom_site_label_H
_geom_hbond_atom_site_label_A
_geom_hbond_site_symmetry_D
_geom_hbond_site_symmetry_H
_geom_hbond_site_symmetry_A
_geom_hbond_distance_DA
_geom_hbond_distance_DH
_geom_hbond_distance_HA
_geom_hbond_angle_DHA
_geom_hbond_publ_flag
N11 H11 O5 . . 8_657 2.928(6) 0.880 2.066 166.0 no

loop_
_geom_torsion_atom_site_label_1
_geom_torsion_atom_site_label_2
_geom_torsion_atom_site_label_3
_geom_torsion_atom_site_label_4
_geom_torsion
_geom_torsion_site_symmetry_1
_geom_torsion_site_symmetry_2
_geom_torsion_site_symmetry_3
_geom_torsion_site_symmetry_4
_geom_torsion_publ_flag
C5A O1 C2A C3A -149.5(6) . . . . ?
C5A O1 C2A C1 96.0(7) . . . . ?
Se1 C1 C2A O1 68.8(7) . . . . ?
Se1 C1 C2A C3A -43.0(8) . . . . ?
C7 O3A C3A C4 167.8(7) . . . . ?
C7 O3A C3A C2A -74.0(9) . . . . ?
O1 C2A C3A O3A 175.1(6) . . . . ?
C1 C2A C3A O3A -63.5(8) . . . . ?
O1 C2A C3A C4 -66.8(8) . . . . ?
C1 C2A C3A C4 54.6(9) . . . . ?
Se1 C1 C2B O3B -69.8(19) . . . . ?
Se1 C1 C2B C3B 53.2(19) . . . . ?
C7 O3B C2B C1 -161.6(15) . . . . ?
C7 O3B C2B C3B 78(2) . . . . ?
C5B O1 C3B C2B 150.5(14) . . . . ?
C5B O1 C3B C4 -100.5(17) . . . . ?
C1 C2B C3B O1 57.0(18) . . . . ?
O3B C2B C3B O1 -171.3(13) . . . . ?
C1 C2B C3B C4 -69.7(18) . . . . ?
O3B C2B C3B C4 62.1(16) . . . . ?
C9 N11 C4 C3A 106.9(7) . . . . ?
C9 N11 C4 C3B 129.5(8) . . . . ?
C9 N11 C4 Se1 -127.3(5) . . . . ?
O3A C3A C4 N11 -151.2(6) . . . . ?
C2A C3A C4 N11 90.7(8) . . . . ?
O3A C3A C4 Se1 80.1(6) . . . . ?
C2A C3A C4 Se1 -38.0(8) . . . . ?
O1 C3B C4 N11 54.9(16) . . . . ?
C2B C3B C4 N11 164.9(12) . . . . ?
O1 C3B C4 Se1 -59.5(16) . . . . ?
C2B C3B C4 Se1 50.5(14) . . . . ?
C2A O1 C5A O2A -2.5(11) . . . . ?
C2A O1 C5A C6 178.2(6) . . . . ?
C3B O1 C5B O2B -2(3) . . . . ?
C3B O1 C5B C6 -176.0(11) . . . . ?
C2B O3B C7 O4B -18(2) . . . . ?
C2B O3B C7 C8 157.5(14) . . . . ?
C3A O3A C7 O4A 10.5(13) . . . . ?
C3A O3A C7 C8 -173.1(7) . . . . ?
C4 N11 C9 O5 -4.6(9) . . . . ?
C4 N11 C9 C10 176.2(5) . . . . ?
